data_2014985
loop_
_publ_author_name
'Gao, Shan'
'Liu, Ji-Wei'
'Huo, Li-Hua'
'Zhao, Hui'

_publ_section_title
;
 Poly[[diaquabarium(II)]-\m~5~-<i>m</i>-phenylenedioxydiacetato]: a
 three-dimensional barium(II) coordination polymer
;
_journal_issue 7
_journal_name_full 'Acta Crystallographica Section C'
_journal_page_first m348
_journal_page_last m350
_journal_paper_doi 10.1107/S0108270105017828
_journal_volume 61
_journal_year 2005
_chemical_formula_iupac '[Ba (C10 H8 O6) (H2 O)2]'
_chemical_formula_moiety 'C10 H12 Ba O8'
_chemical_formula_sum 'C10 H12 Ba O8'
_chemical_formula_weight 397.53
_chemical_name_systematic
;
Poly[bisaquabarium(II)-\m-benzene-1,3-dioxyacetato-\k^3^O,O':O'']
;
_space_group_IT_number 14
_symmetry_cell_setting monoclinic
_symmetry_space_group_name_Hall '-P 2ybc'
_symmetry_space_group_name_H-M 'P 1 21/c 1'
_atom_sites_solution_hydrogens geom
_atom_sites_solution_primary direct
_atom_sites_solution_secondary difmap
_cell_angle_alpha 90.00
_cell_angle_beta 110.00(3)
_cell_angle_gamma 90.00
_cell_formula_units_Z 4
_cell_length_a 13.476(3)
_cell_length_b 7.3396(15)
_cell_length_c 13.166(3)
_cell_measurement_reflns_used 10381
_cell_measurement_temperature 295(2)
_cell_measurement_theta_max 27.40
_cell_measurement_theta_min 3.21
_cell_volume 1223.7(5)
_computing_cell_refinement RAPID-AUTO
_computing_data_collection 'RAPID-AUTO (Rigaku, 1998)'
_computing_data_reduction 'CrystalStructure (Rigaku/MSC, 2002)'
_computing_molecular_graphics 'ORTEPII (Johnson, 1976)'
_computing_publication_material 'Please provide missing details'
_computing_structure_refinement 'SHELXL97 (Sheldrick, 1997)'
_computing_structure_solution 'SHELXS97 (Sheldrick, 1997)'
_diffrn_ambient_temperature 295(2)
_diffrn_detector_area_resol_mean 10
_diffrn_measured_fraction_theta_full 0.997
_diffrn_measured_fraction_theta_max 0.997
_diffrn_measurement_device_type 'Rigaku R-AXIS RAPID'
_diffrn_measurement_method \w
_diffrn_radiation_monochromator graphite
_diffrn_radiation_source 'fine-focus sealed tube'
_diffrn_radiation_type MoK\a
_diffrn_radiation_wavelength 0.71073
_diffrn_reflns_av_R_equivalents 0.0450
_diffrn_reflns_av_sigmaI/netI 0.0293
_diffrn_reflns_limit_h_max 17
_diffrn_reflns_limit_h_min -17
_diffrn_reflns_limit_k_max 9
_diffrn_reflns_limit_k_min -9
_diffrn_reflns_limit_l_max 17
_diffrn_reflns_limit_l_min -17
_diffrn_reflns_number 10955
_diffrn_reflns_theta_full 27.45
_diffrn_reflns_theta_max 27.45
_diffrn_reflns_theta_min 3.13
_diffrn_standards_decay_% 0
_diffrn_standards_interval_count 0
_diffrn_standards_interval_time 0
_diffrn_standards_number 0
_exptl_absorpt_coefficient_mu 3.279
_exptl_absorpt_correction_T_max 0.535
_exptl_absorpt_correction_T_min 0.379
_exptl_absorpt_correction_type multi-scan
_exptl_absorpt_process_details '(ABSCOR; Higashi, 1995)'
_exptl_crystal_colour colourless
_exptl_crystal_density_diffrn 2.158
_exptl_crystal_density_method 'not measured'
_exptl_crystal_description prism
_exptl_crystal_F_000 768
_exptl_crystal_size_max 0.38
_exptl_crystal_size_mid 0.25
_exptl_crystal_size_min 0.19
_refine_diff_density_max 1.172
_refine_diff_density_min -0.992
_refine_ls_extinction_method none
_refine_ls_goodness_of_fit_ref 1.051
_refine_ls_hydrogen_treatment mixed
_refine_ls_matrix_type full
_refine_ls_number_parameters 184
_refine_ls_number_reflns 2787
_refine_ls_number_restraints 6
_refine_ls_restrained_S_all 1.050
_refine_ls_R_factor_all 0.0319
_refine_ls_R_factor_gt 0.0275
_refine_ls_shift/su_max 0.001
_refine_ls_shift/su_mean 0.000
_refine_ls_structure_factor_coef Fsqd
_refine_ls_weighting_details 'calc w = 1/[\s^2^(Fo^2^)+(0.0476P)^2^+0.631P] where P=(Fo^2^+2Fc^2^)/3'
_refine_ls_weighting_scheme calc
_refine_ls_wR_factor_gt 0.0706
_refine_ls_wR_factor_ref 0.0726
_reflns_number_gt 2553
_reflns_number_total 2787
_reflns_threshold_expression I>2\s(I)
_cod_data_source_file fg1847.cif
_cod_data_source_block I
_cod_depositor_comments
;
The following automatic conversions were performed:
'_symmetry_cell_setting' value 'Monoclinic' changed to 'monoclinic'
according to '/home/saulius/struct/CIF-dictionaries/cif_core.dic'
dictionary named 'cif_core.dic' version 2.4.1 from 2010-06-29.

Automatic conversion script
Id: cif_fix_enum 1527 2010-12-29 10:47:43Z saulius 

The following automatic conversions were performed:

'_symmetry_cell_setting' value 'Monoclinic' changed to 'monoclinic'
according to /home/saulius/struct/CIF-dictionaries/cif_core.dic
dictionary named 'cif_core.dic' version 2.4.1 from 2010-06-29.

Automatic conversion script
Id: cif_fix_values 1715 2011-07-08 13:25:40Z adriana 
;
_cod_original_sg_symbol_H-M 'P 21/c'
_cod_database_code 2014985
_cod_database_fobs_code 2014985

loop_
_symmetry_equiv_pos_as_xyz
'x, y, z'
'-x, y+1/2, -z+1/2'
'-x, -y, -z'
'x, -y-1/2, z-1/2'

loop_
_atom_site_label
_atom_site_fract_x
_atom_site_fract_y
_atom_site_fract_z
_atom_site_U_iso_or_equiv
_atom_site_adp_type
_atom_site_calc_flag
_atom_site_refinement_flags
_atom_site_occupancy
_atom_site_disorder_assembly
_atom_site_disorder_group
_atom_site_type_symbol
Ba1 0.120172(12) 0.65340(2) 0.302207(13) 0.01977(8) Uani d . 1 . . Ba
O1 0.15957(18) 0.8953(3) 0.47376(19) 0.0316(5) Uani d . 1 . . O
O2 0.22264(19) 0.8979(4) 0.6535(2) 0.0413(6) Uani d . 1 . . O
O3 0.34616(17) 0.7914(3) 0.46229(17) 0.0276(5) Uani d . 1 . . O
O4 0.72382(18) 0.6765(3) 0.6157(2) 0.0310(5) Uani d . 1 . . O
O5 0.91956(17) 0.7007(3) 0.7640(2) 0.0288(5) Uani d . 1 . . O
O6 0.89359(19) 0.9954(3) 0.78365(19) 0.0339(5) Uani d . 1 . . O
O1W 0.1167(2) 0.4928(3) 0.4933(2) 0.0355(5) Uani d D 1 . . O
O2W -0.0107(2) 0.6677(3) 0.0780(2) 0.0322(5) Uani d D 1 . . O
C1 0.2321(2) 0.8814(4) 0.5630(3) 0.0233(6) Uani d . 1 . . C
C2 0.3444(2) 0.8428(4) 0.5663(3) 0.0250(7) Uani d . 1 . . C
C3 0.4437(2) 0.7466(4) 0.4565(2) 0.0225(6) Uani d . 1 . . C
C4 0.4441(3) 0.6965(5) 0.3556(3) 0.0300(7) Uani d . 1 . . C
C5 0.5379(3) 0.6398(5) 0.3441(3) 0.0329(8) Uani d . 1 . . C
C6 0.6321(3) 0.6377(5) 0.4315(3) 0.0285(7) Uani d . 1 . . C
C7 0.6297(2) 0.6901(4) 0.5309(3) 0.0231(6) Uani d . 1 . . C
C8 0.5367(2) 0.7454(5) 0.5447(2) 0.0261(6) Uani d . 1 . . C
C9 0.7427(2) 0.8128(4) 0.6972(3) 0.0283(7) Uani d . 1 . . C
C10 0.8613(2) 0.8368(4) 0.7515(3) 0.0215(6) Uani d . 1 . . C
H1W1 0.111(3) 0.525(5) 0.553(2) 0.053 Uiso d D 1 . . H
H1W2 0.082(3) 0.395(4) 0.472(3) 0.053 Uiso d D 1 . . H
H2W1 -0.055(2) 0.583(4) 0.054(3) 0.048 Uiso d D 1 . . H
H2W2 0.039(2) 0.658(5) 0.053(4) 0.048 Uiso d D 1 . . H
H2A 0.3874 0.9507 0.5909 0.030 Uiso calc R 1 . . H
H2B 0.3745 0.7455 0.6175 0.030 Uiso calc R 1 . . H
H4 0.3822 0.7007 0.2960 0.036 Uiso calc R 1 . . H
H5 0.5378 0.6023 0.2766 0.040 Uiso calc R 1 . . H
H6 0.6950 0.6020 0.4228 0.034 Uiso calc R 1 . . H
H8 0.5367 0.7813 0.6124 0.031 Uiso calc R 1 . . H
H9A 0.7113 0.7766 0.7503 0.034 Uiso calc R 1 . . H
H9B 0.7110 0.9270 0.6652 0.034 Uiso calc R 1 . . H

loop_
_atom_site_aniso_label
_atom_site_aniso_U_11
_atom_site_aniso_U_22
_atom_site_aniso_U_33
_atom_site_aniso_U_12
_atom_site_aniso_U_13
_atom_site_aniso_U_23
Ba1 0.01834(12) 0.01959(12) 0.02083(12) 0.00071(6) 0.00598(8) -0.00118(6)
O1 0.0230(11) 0.0365(12) 0.0293(12) 0.0080(10) 0.0012(9) -0.0089(10)
O2 0.0306(13) 0.0694(17) 0.0291(12) 0.0079(13) 0.0168(10) -0.0004(13)
O3 0.0174(10) 0.0454(13) 0.0193(10) 0.0072(10) 0.0054(8) -0.0007(10)
O4 0.0180(11) 0.0376(12) 0.0309(13) 0.0064(9) 0.0001(9) -0.0135(10)
O5 0.0188(10) 0.0262(10) 0.0389(13) -0.0007(9) 0.0067(9) -0.0037(10)
O6 0.0397(13) 0.0230(10) 0.0318(12) -0.0067(10) 0.0027(10) -0.0026(10)
O1W 0.0388(14) 0.0379(13) 0.0338(13) -0.0016(11) 0.0176(11) -0.0013(11)
O2W 0.0280(12) 0.0321(12) 0.0370(14) -0.0070(9) 0.0117(11) -0.0115(10)
C1 0.0186(14) 0.0238(13) 0.0279(16) 0.0009(11) 0.0084(12) -0.0043(12)
C2 0.0191(15) 0.0357(18) 0.0191(15) 0.0026(11) 0.0049(12) -0.0021(12)
C3 0.0151(13) 0.0278(15) 0.0245(14) 0.0013(11) 0.0067(11) -0.0005(12)
C4 0.0212(15) 0.0471(18) 0.0210(15) 0.0014(14) 0.0062(12) 0.0001(14)
C5 0.0266(17) 0.053(2) 0.0202(16) 0.0040(14) 0.0099(13) -0.0008(14)
C6 0.0208(15) 0.0413(19) 0.0261(16) 0.0035(13) 0.0115(13) -0.0001(13)
C7 0.0165(13) 0.0261(14) 0.0230(15) 0.0020(11) 0.0022(11) -0.0021(12)
C8 0.0196(14) 0.0365(17) 0.0212(14) 0.0029(12) 0.0057(11) -0.0064(13)
C9 0.0167(14) 0.0321(15) 0.0325(17) 0.0023(12) 0.0038(12) -0.0121(14)
C10 0.0226(15) 0.0212(14) 0.0216(15) -0.0028(10) 0.0088(12) -0.0019(11)

loop_
_atom_type_symbol
_atom_type_description
_atom_type_scat_dispersion_real
_atom_type_scat_dispersion_imag
_atom_type_scat_source
C C 0.0033 0.0016 'International Tables Vol C Tables 4.2.6.8 and 6.1.1.4'
H H 0.0000 0.0000 'International Tables Vol C Tables 4.2.6.8 and 6.1.1.4'
O O 0.0106 0.0060 'International Tables Vol C Tables 4.2.6.8 and 6.1.1.4'
Ba Ba -0.3244 2.2819 'International Tables Vol C Tables 4.2.6.8 and 6.1.1.4'

loop_
_geom_angle_atom_site_label_1
_geom_angle_atom_site_label_2
_geom_angle_atom_site_label_3
_geom_angle_site_symmetry_1
_geom_angle_site_symmetry_3
_geom_angle
_geom_angle_publ_flag
O1 Ba1 O2 . 4_575 131.02(8) no
O1 Ba1 O3 . . 52.50(6) no
O1 Ba1 O4 . 3_666 107.05(7) no
O1 Ba1 O5 . 4_475 78.77(7) no
O1 Ba1 O6 . 3_676 72.98(7) no
O1 Ba1 O6 . 4_475 101.18(7) no
O1 Ba1 O1W . . 66.08(8) no
O1 Ba1 O2W . . 133.69(7) no
O2 Ba1 O3 4_575 . 85.25(7) no
O2 Ba1 O4 4_575 3_666 72.74(8) no
O2 Ba1 O5 4_575 4_475 127.52(8) no
O2 Ba1 O6 4_575 3_676 79.64(8) no
O2 Ba1 O6 4_575 4_475 126.57(7) no
O2 Ba1 O1W 4_575 . 137.96(8) no
O2 Ba1 O2W 4_575 . 63.91(7) no
O4 Ba1 O3 3_666 . 69.24(6) no
O4 Ba1 O6 3_666 4_475 105.90(6) no
O5 Ba1 O1 3_666 . 145.96(8) no
O5 Ba1 O2 3_666 4_575 74.76(8) no
O5 Ba1 O3 3_666 . 123.10(6) no
O5 Ba1 O3 4_475 . 129.74(7) no
O5 Ba1 O4 3_666 3_666 54.07(6) no
O5 Ba1 O4 4_475 3_666 148.23(7) no
O5 Ba1 O5 3_666 4_475 103.61(5) no
O5 Ba1 O6 3_666 3_676 140.23(7) no
O5 Ba1 O6 4_475 3_676 69.32(7) no
O5 Ba1 O6 3_666 4_475 64.53(6) no
O5 Ba1 O6 4_475 4_475 43.13(6) no
O5 Ba1 O1W 3_666 . 79.89(7) no
O5 Ba1 O1W 4_475 . 90.60(8) no
O5 Ba1 O2W 3_666 . 73.93(7) no
O5 Ba1 O2W 4_475 . 65.45(8) no
O6 Ba1 O3 3_676 . 83.78(7) no
O6 Ba1 O3 4_475 . 146.02(6) no
O6 Ba1 O4 3_676 3_666 142.45(7) no
O6 Ba1 O6 3_676 4_475 110.94(6) no
O6 Ba1 O2W 3_676 . 67.59(6) no
O1W Ba1 O3 . . 81.17(7) no
O1W Ba1 O4 . 3_666 65.23(7) no
O1W Ba1 O6 . 3_676 137.23(7) no
O1W Ba1 O6 . 4_475 67.16(7) no
O1W Ba1 O2W . . 138.28(7) no
O2W Ba1 O3 . . 140.50(7) no
O2W Ba1 O4 . 3_666 118.94(6) no
O2W Ba1 O6 . 4_475 72.38(7) no
Ba1 O5 Ba1 3_666 4_676 119.62(8) no
Ba1 O6 Ba1 3_676 4_676 106.12(8) no
Ba1 O1W H1W1 . . 139(3) no
Ba1 O1W H1W2 . . 103(3) no
Ba1 O2W H2W1 . . 118(3) no
Ba1 O2W H2W2 . . 96(3) no
O1 Ba1 Ba1 . 2_545 130.36(6) no
O1 Ba1 C10 . 4_475 92.59(7) no
O1 C1 C2 . . 119.4(3) no
O2 Ba1 Ba1 4_575 2_545 98.31(6) no
O2 Ba1 C10 4_575 4_475 127.00(8) no
O2 C1 O1 . . 126.0(3) no
O2 C1 C2 . . 114.5(3) no
O3 C2 H2B . . 109.4 no
O3 Ba1 Ba1 . 2_545 145.83(4) no
O3 Ba1 C10 . 4_475 144.97(7) no
O3 C2 C1 . . 111.3(3) no
O3 C2 H2A . . 109.4 no
O3 C3 C8 . . 124.0(3) no
O4 Ba1 Ba1 3_666 2_545 79.35(5) no
O4 Ba1 C10 3_666 4_475 128.21(7) no
O4 C7 C8 . . 122.5(3) no
O4 C9 C10 . . 108.9(2) no
O4 C9 H9A . . 109.9 no
O4 C9 H9B . . 109.9 no
O5 Ba1 Ba1 4_475 2_545 73.91(5) no
O5 Ba1 Ba1 3_666 2_545 30.51(5) no
O5 Ba1 C10 4_475 4_475 21.33(6) no
O5 Ba1 C10 3_666 4_475 83.04(7) no
O5 C10 Ba1 . 4_676 54.54(16) no
O5 C10 O6 . . 124.4(3) no
O5 C10 C9 . . 118.8(3) no
O6 C10 Ba1 . 4_676 72.27(18) no
O6 Ba1 Ba1 4_475 2_545 34.22(4) no
O6 Ba1 Ba1 3_676 2_545 130.36(5) no
O6 Ba1 C10 3_676 4_475 88.79(7) no
O6 Ba1 C10 4_475 4_475 22.30(6) no
O6 C10 C9 . . 116.7(3) no
O1W Ba1 Ba1 . 2_545 73.53(6) no
O1W Ba1 C10 . 4_475 81.38(8) no
O2W Ba1 Ba1 . 2_545 67.36(5) no
O2W Ba1 C10 . 4_475 63.86(8) no
C1 O1 Ba1 . . 125.7(2) no
C1 O2 Ba1 . 4_576 153.8(2) no
C1 C2 H2A . . 109.4 no
C1 C2 H2B . . 109.4 no
C2 O3 Ba1 . . 112.88(17) no
C3 O3 Ba1 . . 126.45(18) no
C3 O3 C2 . . 116.3(2) no
C3 C4 C5 . . 119.2(3) no
C3 C4 H4 . . 120.4 no
C3 C8 C7 . . 119.3(3) no
C3 C8 H8 . . 120.3 no
C4 C3 O3 . . 115.6(3) no
C4 C3 C8 . . 120.3(3) no
C4 C5 C6 . . 121.4(3) no
C4 C5 H5 . . 119.3 no
C5 C4 H4 . . 120.4 no
C5 C6 H6 . . 120.9 no
C6 C5 H5 . . 119.3 no
C6 C7 O4 . . 115.9(3) no
C6 C7 C8 . . 121.5(3) no
C7 O4 Ba1 . 3_666 131.01(17) no
C7 O4 C9 . . 116.0(2) no
C7 C6 C5 . . 118.1(3) no
C7 C6 H6 . . 120.9 no
C7 C8 H8 . . 120.3 no
C9 O4 Ba1 . 3_666 110.81(18) no
C9 C10 Ba1 . 4_676 163.6(2) no
C10 Ba1 Ba1 4_475 2_545 52.87(5) no
C10 O5 Ba1 . 3_666 132.36(19) no
C10 O5 Ba1 . 4_676 104.12(18) no
C10 O6 Ba1 . 3_676 138.3(2) no
C10 O6 Ba1 . 4_676 85.42(19) no
C10 C9 H9A . . 109.9 no
C10 C9 H9B . . 109.9 no
H1W1 O1W H1W2 . . 109(4) no
H2W1 O2W H2W2 . . 110(4) no
H2A C2 H2B . . 108.0 no
H9A C9 H9B . . 108.3 no

loop_
_geom_bond_atom_site_label_1
_geom_bond_atom_site_label_2
_geom_bond_site_symmetry_2
_geom_bond_distance
_geom_bond_publ_flag
Ba1 O1 . 2.778(2) yes
Ba1 O2 4_575 2.781(3) yes
Ba1 O3 . 3.218(2) yes
Ba1 O4 3_666 3.146(2) yes
Ba1 O5 4_475 2.789(2) yes
Ba1 O5 3_666 2.736(2) yes
Ba1 O6 3_676 2.795(2) yes
Ba1 O6 4_475 3.173(3) yes
Ba1 O1W . 2.794(2) yes
Ba1 O2W . 2.876(3) yes
Ba1 Ba1 2_545 4.7752(9) no
Ba1 C10 4_475 3.320(3) no
O1 C1 . 1.249(4) no
O2 Ba1 4_576 2.781(3) no
O2 C1 . 1.246(4) no
O3 C2 . 1.428(4) no
O3 C3 . 1.383(4) no
O4 Ba1 3_666 3.146(2) no
O4 C7 . 1.377(4) no
O4 C9 . 1.425(4) no
O5 Ba1 3_666 2.736(2) no
O5 Ba1 4_676 2.789(2) no
O5 C10 . 1.245(4) no
O6 Ba1 3_676 2.795(2) no
O6 Ba1 4_676 3.173(3) no
O6 C10 . 1.264(3) no
O1W H1W1 . 0.85(3) no
O1W H1W2 . 0.85(3) no
O2W H2W1 . 0.85(3) no
O2W H2W2 . 0.84(3) no
C1 C2 . 1.526(4) no
C2 H2A . 0.9700 no
C2 H2B . 0.9700 no
C3 C4 . 1.380(4) no
C3 C8 . 1.386(4) no
C4 C5 . 1.387(5) no
C4 H4 . 0.9300 no
C5 C6 . 1.391(5) no
C5 H5 . 0.9300 no
C6 C7 . 1.375(5) no
C6 H6 . 0.9300 no
C7 C8 . 1.388(4) no
C8 H8 . 0.9300 no
C9 C10 . 1.522(4) no
C9 H9A . 0.9700 no
C9 H9B . 0.9700 no
C10 Ba1 4_676 3.320(3) no

loop_
_geom_hbond_atom_site_label_D
_geom_hbond_atom_site_label_H
_geom_hbond_atom_site_label_A
_geom_hbond_site_symmetry_A
_geom_hbond_distance_DH
_geom_hbond_distance_HA
_geom_hbond_distance_DA
_geom_hbond_angle_DHA
_geom_hbond_publ_flag
O1W H1W1 O6 2_646 0.85(3) 2.18(2) 2.986(4) 158(4) yes
O1W H1W2 O2W 2_545 0.85(3) 1.93(3) 2.775(4) 176(4) yes
O2W H2W1 O1 2_545 0.85(3) 1.91(3) 2.748(3) 168(4) yes
O2W H2W2 O1 4_575 0.84(3) 2.25(4) 3.085(4) 173(3) yes
O2W H2W2 O2 4_575 0.84(3) 2.41(4) 2.995(4) 127(4) yes

loop_
_geom_torsion_atom_site_label_1
_geom_torsion_atom_site_label_2
_geom_torsion_atom_site_label_3
_geom_torsion_atom_site_label_4
_geom_torsion_site_symmetry_1
_geom_torsion_site_symmetry_4
_geom_torsion
_geom_torsion_publ_flag
Ba1 Ba1 O1 C1 2_545 . 96.1(3) no
Ba1 Ba1 O3 C2 2_545 . -81.7(2) no
Ba1 Ba1 O3 C3 2_545 . 73.8(2) no
Ba1 O1 C1 O2 . . -132.4(3) no
Ba1 O1 C1 C2 . . 48.3(4) no
Ba1 O2 C1 O1 4_576 . 40.4(8) no
Ba1 O2 C1 C2 4_576 . -140.3(4) no
Ba1 O3 C2 C1 . . -19.6(3) no
Ba1 O3 C3 C4 . . 25.0(4) no
Ba1 O3 C3 C8 . . -153.3(2) no
Ba1 O4 C7 C6 3_666 . -53.4(4) no
Ba1 O4 C7 C8 3_666 . 123.9(3) no
Ba1 O4 C9 C10 3_666 . 41.9(3) no
Ba1 O5 C10 Ba1 3_666 4_676 -156.8(3) no
Ba1 O5 C10 O6 3_666 . -176.6(2) no
Ba1 O5 C10 O6 4_676 . -19.7(4) no
Ba1 O5 C10 C9 3_666 . 5.5(4) no
Ba1 O5 C10 C9 4_676 . 162.3(2) no
Ba1 O6 C10 Ba1 3_676 4_676 109.2(3) no
Ba1 O6 C10 O5 3_676 . 126.0(3) no
Ba1 O6 C10 O5 4_676 . 16.8(3) no
Ba1 O6 C10 C9 3_676 . -56.0(4) no
Ba1 O6 C10 C9 4_676 . -165.2(3) no
O1 Ba1 O3 C2 . . 27.15(18) no
O1 Ba1 O3 C3 . . -177.3(3) no
O1 C1 C2 O3 . . -11.7(4) no
O2 Ba1 O1 C1 4_575 . -76.0(3) no
O2 Ba1 O3 C2 4_575 . -179.5(2) no
O2 Ba1 O3 C3 4_575 . -24.0(2) no
O2 C1 C2 O3 . . 168.9(3) no
O5 Ba1 O3 C3 4_475 . -160.5(2) no
O3 Ba1 O1 C1 . . -39.6(2) no
O3 C3 C4 C5 . . -176.5(3) no
O3 C3 C8 C7 . . 177.0(3) no
O4 Ba1 O1 C1 3_666 . 5.7(3) no
O4 Ba1 O3 C2 3_666 . -106.2(2) no
O4 Ba1 O3 C3 3_666 . 49.3(2) no
O4 C7 C8 C3 . . -176.6(3) no
O4 C9 C10 Ba1 . 4_676 26.4(9) no
O4 C9 C10 O5 . . -35.2(4) no
O4 C9 C10 O6 . . 146.6(3) no
O5 Ba1 O1 C1 3_666 . 55.7(3) no
O5 Ba1 O1 C1 4_475 . 153.5(3) no
O5 Ba1 O3 C2 3_666 . -111.15(19) no
O5 Ba1 O3 C2 4_475 . 44.0(2) no
O5 Ba1 O3 C3 3_666 . 44.4(3) no
O6 Ba1 O1 C1 3_676 . -134.9(3) no
O6 Ba1 O1 C1 4_475 . 116.4(3) no
O6 Ba1 O3 C2 3_676 . 100.43(19) no
O6 Ba1 O3 C2 4_475 . -18.4(2) no
O6 Ba1 O3 C3 3_676 . -104.1(2) no
O6 Ba1 O3 C3 4_475 . 137.2(2) no
O1W Ba1 O1 C1 . . 57.7(3) no
O1W Ba1 O3 C2 . . -39.40(19) no
O1W Ba1 O3 C3 . . 116.1(2) no
O2W Ba1 O1 C1 . . -167.4(2) no
O2W Ba1 O3 C2 . . 143.12(18) no
O2W Ba1 O3 C3 . . -61.4(3) no
C2 O3 C3 C4 . . 179.7(3) no
C2 O3 C3 C8 . . 1.4(5) no
C3 O3 C2 C1 . . -177.7(3) no
C3 C4 C5 C6 . . -2.0(5) no
C4 C3 C8 C7 . . -1.2(5) no
C4 C5 C6 C7 . . 1.4(5) no
C5 C6 C7 O4 . . 176.7(3) no
C5 C6 C7 C8 . . -0.6(5) no
C6 C7 C8 C3 . . 0.6(5) no
C7 O4 C9 C10 . . -153.1(3) no
C8 C3 C4 C5 . . 1.9(5) no
C9 O4 C7 C6 . . 145.4(3) no
C9 O4 C7 C8 . . -37.4(4) no
C10 Ba1 O1 C1 4_475 . 137.1(3) no
C10 Ba1 O3 C2 4_475 . 21.5(2) no
C10 Ba1 O3 C3 4_475 . 177.0(2) no
